data_4303467
loop_
_publ_author_name
'Jun Ni'
'Yu-Hui Wu'
'Xu Zhang'
'Bin Li'
'Li-Yi Zhang'
'Zhong-Ning Chen'

_publ_section_title
;
Luminescence Vapochromism of a Platinum(II) Complex for Detection of Low
Molecular Weight Halohydrocarbon
;
_journal_name_full 'Inorganic Chemistry'
_journal_page_first 10202
_journal_page_last 10210
_journal_paper_doi 10.1021/ic9011982
_journal_volume 48
_journal_year 2009
_chemical_formula_sum 'C39.5 H38 N2 Pt Si2'
_chemical_formula_weight 791.99
_chemical_name_systematic
; 
 ? 
;
_space_group_IT_number 88
_symmetry_cell_setting tetragonal
_symmetry_space_group_name_Hall '-I 4ad'
_symmetry_space_group_name_H-M 'I 41/a :2'
_atom_sites_solution_hydrogens geom
_atom_sites_solution_primary direct
_atom_sites_solution_secondary difmap
_audit_creation_method SHELXL-97
_cell_angle_alpha 90.00
_cell_angle_beta 90.00
_cell_angle_gamma 90.00
_cell_formula_units_Z 16
_cell_length_a 28.2278(5)
_cell_length_b 28.2278(5)
_cell_length_c 20.1537(6)
_cell_measurement_reflns_used 17009
_cell_measurement_temperature 293(2)
_cell_measurement_theta_max 27.4603
_cell_measurement_theta_min 2.0209
_cell_volume 16058.6(6)
_computing_cell_refinement 'CrystalClear (Rigaku/MSC Inc., 2005)'
_computing_data_collection 'CrystalClear (Rigaku/MSC Inc., 2005)'
_computing_data_reduction 'CrystalClear (Rigaku/MSC Inc., 2005)'
_computing_molecular_graphics 'Bruker SHELXTL'
_computing_publication_material 'Bruker SHELXTL'
_computing_structure_refinement 'SHELXL-97 (Sheldrick, 1997)'
_computing_structure_solution 'SHELXS-97 (Sheldrick, 1990)'
_diffrn_ambient_temperature 293(2)
_diffrn_measured_fraction_theta_full 0.995
_diffrn_measured_fraction_theta_max 0.995
_diffrn_measurement_device_type 'Mercury CCD'
_diffrn_measurement_method '\w scans'
_diffrn_radiation_monochromator graphite
_diffrn_radiation_source 'fine-focus sealed tube'
_diffrn_radiation_type MoK\a
_diffrn_radiation_wavelength 0.71073
_diffrn_reflns_av_R_equivalents 0.0461
_diffrn_reflns_av_sigmaI/netI 0.0226
_diffrn_reflns_limit_h_max 36
_diffrn_reflns_limit_h_min -36
_diffrn_reflns_limit_k_max 36
_diffrn_reflns_limit_k_min -35
_diffrn_reflns_limit_l_max 26
_diffrn_reflns_limit_l_min -26
_diffrn_reflns_number 67017
_diffrn_reflns_theta_full 27.48
_diffrn_reflns_theta_max 27.48
_diffrn_reflns_theta_min 2.04
_exptl_absorpt_coefficient_mu 3.581
_exptl_absorpt_correction_T_max 0.590
_exptl_absorpt_correction_T_min 0.488
_exptl_absorpt_correction_type multi-scan
_exptl_absorpt_process_details 'SADABS, Bruker(2000)'
_exptl_crystal_colour Orange
_exptl_crystal_density_diffrn 1.310
_exptl_crystal_density_method 'not measured'
_exptl_crystal_description Prism
_exptl_crystal_F_000 6320
_exptl_crystal_size_max 0.30
_exptl_crystal_size_mid 0.17
_exptl_crystal_size_min 0.15
_refine_diff_density_max 2.942
_refine_diff_density_min -1.159
_refine_diff_density_rms 0.162
_refine_ls_extinction_method none
_refine_ls_goodness_of_fit_ref 1.182
_refine_ls_hydrogen_treatment constr
_refine_ls_matrix_type full
_refine_ls_number_parameters 433
_refine_ls_number_reflns 9156
_refine_ls_number_restraints 120
_refine_ls_restrained_S_all 1.178
_refine_ls_R_factor_all 0.0598
_refine_ls_R_factor_gt 0.0460
_refine_ls_shift/su_max 0.001
_refine_ls_shift/su_mean 0.000
_refine_ls_structure_factor_coef Fsqd
_refine_ls_weighting_details 'calc w=1/[\s^2^(Fo^2^)+(0.0710P)^2^+39.7170P] where P=(Fo^2^+2Fc^2^)/3'
_refine_ls_weighting_scheme calc
_refine_ls_wR_factor_gt 0.1235
_refine_ls_wR_factor_ref 0.1411
_reflns_number_gt 7490
_reflns_number_total 9156
_reflns_threshold_expression >2sigma(I)
_cod_data_source_file ic9011982_si_001_4.cif
_cod_data_source_block 1.0.5Toluene
_cod_depositor_comments
;
The following automatic conversions were performed:
'_exptl_absorpt_correction_type' value 'Multi-scan' changed to
'multi-scan' according to
'/home/saulius/struct/CIF-dictionaries/cif_core.dic' dictionary named
'cif_core.dic' version 2.4.1 from 2010-06-29.

Automatic conversion script
Id: cif_fix_enum 1527 2010-12-29 10:47:43Z saulius 
;
_cod_original_sg_symbol_H-M 'I 41/a'
_cod_original_formula_sum 'C39.50 H38 N2 Pt Si2'
_cod_database_code 4303467

loop_
_symmetry_equiv_pos_as_xyz
'x, y, z'
'-x+1/2, -y, z+1/2'
'-y+3/4, x+1/4, z+1/4'
'y+3/4, -x+3/4, z+3/4'
'x+1/2, y+1/2, z+1/2'
'-x+1, -y+1/2, z+1'
'-y+5/4, x+3/4, z+3/4'
'y+5/4, -x+5/4, z+5/4'
'-x, -y, -z'
'x-1/2, y, -z-1/2'
'y-3/4, -x-1/4, -z-1/4'
'-y-3/4, x-3/4, -z-3/4'
'-x+1/2, -y+1/2, -z+1/2'
'x, y+1/2, -z'
'y-1/4, -x+1/4, -z+1/4'
'-y-1/4, x-1/4, -z-1/4'

loop_
_atom_site_label
_atom_site_type_symbol
_atom_site_fract_x
_atom_site_fract_y
_atom_site_fract_z
_atom_site_U_iso_or_equiv
_atom_site_adp_type
_atom_site_occupancy
_atom_site_symmetry_multiplicity
_atom_site_calc_flag
_atom_site_refinement_flags
_atom_site_disorder_assembly
_atom_site_disorder_group
Pt1 Pt 0.429144(7) 0.029552(7) 0.046798(9) 0.04882(9) Uani 1 1 d . . .
Si1 Si 0.48778(9) -0.09602(9) -0.30764(9) 0.0837(6) Uani 1 1 d . . .
Si2 Si 0.35412(8) 0.01289(8) 0.44039(9) 0.0775(5) Uani 1 1 d . . .
N1 N 0.43574(15) -0.03570(15) 0.0001(2) 0.0522(9) Uani 1 1 d . . .
N2 N 0.41133(15) -0.01596(15) 0.1231(2) 0.0515(9) Uani 1 1 d . . .
C1 C 0.4655(6) -0.0454(6) -0.3508(7) 0.220(9) Uani 1 1 d . . .
H1A H 0.4316 -0.0443 -0.3464 0.330 Uiso 1 1 calc R . .
H1B H 0.4738 -0.0476 -0.3969 0.330 Uiso 1 1 calc R . .
H1C H 0.4791 -0.0172 -0.3322 0.330 Uiso 1 1 calc R . .
C2 C 0.5524(4) -0.1004(4) -0.3133(5) 0.117(3) Uani 1 1 d . . .
H2A H 0.5629 -0.1284 -0.2905 0.175 Uiso 1 1 calc R . .
H2B H 0.5666 -0.0730 -0.2933 0.175 Uiso 1 1 calc R . .
H2C H 0.5617 -0.1022 -0.3591 0.175 Uiso 1 1 calc R . .
C3 C 0.4618(6) -0.1498(6) -0.3417(6) 0.207(9) Uani 1 1 d . . .
H3A H 0.4279 -0.1479 -0.3391 0.310 Uiso 1 1 calc R . .
H3B H 0.4726 -0.1767 -0.3168 0.310 Uiso 1 1 calc R . .
H3C H 0.4712 -0.1533 -0.3873 0.310 Uiso 1 1 calc R . .
C4 C 0.4702(3) -0.0926(3) -0.2208(3) 0.092(2) Uani 1 1 d . . .
C5 C 0.4615(2) -0.0900(2) -0.1619(3) 0.0726(16) Uani 1 1 d . . .
C6 C 0.4481(2) -0.0422(2) -0.0628(3) 0.0569(12) Uani 1 1 d . . .
H6A H 0.4565 -0.0159 -0.0881 0.068 Uiso 1 1 calc R . .
C7 C 0.4492(2) -0.0865(2) -0.0924(3) 0.0656(14) Uani 1 1 d . . .
C8 C 0.4386(3) -0.1258(3) -0.0535(3) 0.0779(18) Uani 1 1 d . . .
H8A H 0.4403 -0.1562 -0.0712 0.093 Uiso 1 1 calc R . .
C9 C 0.4256(2) -0.1190(2) 0.0113(3) 0.0695(15) Uani 1 1 d . . .
H9A H 0.4179 -0.1449 0.0377 0.083 Uiso 1 1 calc R . .
C10 C 0.42397(19) -0.0738(2) 0.0376(3) 0.0543(12) Uani 1 1 d . . .
C11 C 0.41016(19) -0.06303(18) 0.1069(2) 0.0521(11) Uani 1 1 d . . .
C12 C 0.3968(2) -0.09681(19) 0.1524(3) 0.0622(13) Uani 1 1 d . . .
H12A H 0.3957 -0.1286 0.1403 0.075 Uiso 1 1 calc R . .
C13 C 0.3849(2) -0.0831(2) 0.2171(3) 0.0619(13) Uani 1 1 d . . .
H13A H 0.3758 -0.1055 0.2484 0.074 Uiso 1 1 calc R . .
C14 C 0.3869(2) -0.0352(2) 0.2337(3) 0.0585(12) Uani 1 1 d . . .
C15 C 0.4003(2) -0.00283(19) 0.1850(2) 0.0537(11) Uani 1 1 d . . .
H15A H 0.4017 0.0291 0.1959 0.064 Uiso 1 1 calc R . .
C16 C 0.3761(2) -0.0189(2) 0.2997(3) 0.0628(14) Uani 1 1 d . . .
C17 C 0.3673(2) -0.0058(2) 0.3547(3) 0.0700(15) Uani 1 1 d . . .
C18 C 0.4121(4) 0.0206(4) 0.4851(5) 0.123(3) Uani 1 1 d . . .
H18A H 0.4283 -0.0092 0.4872 0.184 Uiso 1 1 calc R . .
H18B H 0.4062 0.0319 0.5293 0.184 Uiso 1 1 calc R . .
H18C H 0.4313 0.0432 0.4618 0.184 Uiso 1 1 calc R . .
C19 C 0.3205(5) 0.0686(4) 0.4340(6) 0.140(4) Uani 1 1 d . . .
H19A H 0.2913 0.0630 0.4108 0.210 Uiso 1 1 calc R . .
H19B H 0.3389 0.0916 0.4102 0.210 Uiso 1 1 calc R . .
H19C H 0.3137 0.0804 0.4777 0.210 Uiso 1 1 calc R . .
C20 C 0.3202(4) -0.0354(4) 0.4806(5) 0.138(4) Uani 1 1 d . . .
H20A H 0.2906 -0.0398 0.4578 0.207 Uiso 1 1 calc R . .
H20B H 0.3142 -0.0273 0.5261 0.207 Uiso 1 1 calc R . .
H20C H 0.3382 -0.0643 0.4787 0.207 Uiso 1 1 calc R . .
C21 C 0.4471(2) 0.0662(2) -0.0311(3) 0.0582(12) Uani 1 1 d . . .
C22 C 0.4593(2) 0.0853(2) -0.0817(3) 0.0615(13) Uani 1 1 d . . .
C23 C 0.4744(2) 0.1066(2) -0.1430(3) 0.0645(14) Uani 1 1 d . . .
C24 C 0.4773(4) 0.0787(4) -0.2007(4) 0.100(3) Uani 1 1 d . . .
H24A H 0.4697 0.0466 -0.1991 0.120 Uiso 1 1 calc R . .
C25 C 0.4918(4) 0.0993(5) -0.2606(5) 0.124(4) Uani 1 1 d . . .
H25A H 0.4942 0.0809 -0.2988 0.149 Uiso 1 1 calc R . .
C26 C 0.5020(3) 0.1455(4) -0.2624(5) 0.108(3) Uani 1 1 d . . .
H26A H 0.5105 0.1591 -0.3027 0.130 Uiso 1 1 calc R . .
C27 C 0.5005(3) 0.1730(3) -0.2087(5) 0.098(3) Uani 1 1 d . . .
H27A H 0.5089 0.2048 -0.2115 0.118 Uiso 1 1 calc R . .
C28 C 0.4860(3) 0.1535(3) -0.1474(4) 0.085(2) Uani 1 1 d . . .
H28A H 0.4843 0.1727 -0.1099 0.102 Uiso 1 1 calc R . .
C29 C 0.41911(19) 0.08910(19) 0.0957(3) 0.0531(11) Uani 1 1 d . . .
C30 C 0.4121(2) 0.1251(2) 0.1244(3) 0.0616(13) Uani 1 1 d . . .
C31 C 0.4041(2) 0.16985(19) 0.1574(3) 0.0590(13) Uani 1 1 d . . .
C32 C 0.4413(3) 0.1986(3) 0.1770(4) 0.090(2) Uani 1 1 d . . .
H32A H 0.4723 0.1885 0.1699 0.108 Uiso 1 1 calc R . .
C33 C 0.4334(3) 0.2416(3) 0.2066(5) 0.105(3) Uani 1 1 d . . .
H33A H 0.4590 0.2596 0.2212 0.126 Uiso 1 1 calc R . .
C34 C 0.3889(3) 0.2581(3) 0.2147(4) 0.095(2) Uani 1 1 d . . .
H34A H 0.3840 0.2878 0.2335 0.114 Uiso 1 1 calc R . .
C35 C 0.3515(3) 0.2315(3) 0.1954(4) 0.094(2) Uani 1 1 d . . .
H35A H 0.3208 0.2429 0.2015 0.112 Uiso 1 1 calc R . .
C36 C 0.3585(2) 0.1878(2) 0.1667(3) 0.0733(16) Uani 1 1 d . . .
H36A H 0.3324 0.1699 0.1534 0.088 Uiso 1 1 calc R . .
C100 C 0.2131(6) 0.0698(9) 0.5580(12) 0.260(12) Uani 0.50 1 d PDU . .
C101 C 0.2081(6) 0.1067(6) 0.5131(15) 0.231(11) Uani 0.50 1 d PDU . .
H10D H 0.2164 0.1373 0.5255 0.277 Uiso 0.50 1 calc PR . .
C102 C 0.1907(6) 0.0981(9) 0.4499(14) 0.240(11) Uani 0.50 1 d PDU . .
H10E H 0.1872 0.1229 0.4200 0.288 Uiso 0.50 1 calc PR . .
C103 C 0.1785(6) 0.0524(11) 0.4314(13) 0.218(11) Uani 0.50 1 d PDU . .
H10F H 0.1671 0.0465 0.3890 0.262 Uiso 0.50 1 calc PR . .
C104 C 0.1834(5) 0.0155(8) 0.4763(16) 0.237(12) Uani 0.50 1 d PDU . .
H10G H 0.1751 -0.0152 0.4639 0.285 Uiso 0.50 1 calc PR . .
C105 C 0.2005(6) 0.0241(7) 0.5396(14) 0.221(10) Uani 0.50 1 d PDU . .
H10H H 0.2036 -0.0007 0.5697 0.265 Uiso 0.50 1 calc PR . .
C106 C 0.2328(10) 0.0794(15) 0.6285(13) 0.33(2) Uani 0.50 1 d PDU . .
H10A H 0.2341 0.0503 0.6529 0.502 Uiso 0.50 1 calc PR . .
H10B H 0.2123 0.1013 0.6511 0.502 Uiso 0.50 1 calc PR . .
H10C H 0.2640 0.0927 0.6252 0.502 Uiso 0.50 1 calc PR . .

loop_
_atom_site_aniso_label
_atom_site_aniso_U_11
_atom_site_aniso_U_22
_atom_site_aniso_U_33
_atom_site_aniso_U_23
_atom_site_aniso_U_13
_atom_site_aniso_U_12
Pt1 0.05023(13) 0.05060(13) 0.04563(13) 0.00557(7) 0.00231(7) 0.00130(7)
Si1 0.0974(15) 0.1027(15) 0.0510(9) -0.0062(9) 0.0114(9) -0.0031(12)
Si2 0.0920(13) 0.0872(13) 0.0535(9) -0.0048(8) 0.0171(9) -0.0031(10)
N1 0.056(2) 0.051(2) 0.050(2) 0.0013(18) 0.0060(18) 0.0057(18)
N2 0.056(2) 0.053(2) 0.045(2) 0.0037(17) 0.0018(18) 0.0022(18)
C1 0.27(2) 0.261(19) 0.126(10) 0.090(12) 0.060(12) 0.135(16)
C2 0.111(7) 0.148(9) 0.091(6) -0.008(6) 0.030(5) -0.019(6)
C3 0.256(17) 0.265(18) 0.099(7) -0.061(10) 0.036(9) -0.167(15)
C4 0.098(5) 0.124(7) 0.054(3) -0.009(4) 0.000(3) 0.022(5)
C5 0.076(4) 0.076(4) 0.065(4) -0.008(3) 0.007(3) 0.005(3)
C6 0.059(3) 0.062(3) 0.050(3) 0.000(2) 0.005(2) 0.005(2)
C7 0.065(3) 0.077(4) 0.055(3) -0.012(3) 0.006(3) 0.006(3)
C8 0.099(5) 0.069(4) 0.066(4) -0.014(3) 0.014(3) 0.009(3)
C9 0.089(4) 0.056(3) 0.064(3) -0.002(3) 0.010(3) 0.000(3)
C10 0.055(3) 0.056(3) 0.051(3) 0.001(2) 0.006(2) 0.006(2)
C11 0.055(3) 0.052(3) 0.049(3) 0.004(2) 0.003(2) 0.004(2)
C12 0.080(4) 0.045(3) 0.062(3) 0.001(2) 0.008(3) -0.003(2)
C13 0.071(4) 0.059(3) 0.056(3) 0.012(2) 0.008(3) -0.002(3)
C14 0.064(3) 0.061(3) 0.051(3) 0.004(2) 0.004(2) 0.005(2)
C15 0.064(3) 0.051(3) 0.046(2) 0.004(2) 0.002(2) 0.004(2)
C16 0.071(4) 0.067(3) 0.050(3) 0.011(2) 0.009(2) 0.005(3)
C17 0.080(4) 0.076(4) 0.054(3) 0.004(3) 0.010(3) 0.000(3)
C18 0.139(9) 0.148(9) 0.081(6) -0.028(6) 0.000(6) -0.016(7)
C19 0.181(12) 0.111(8) 0.127(8) -0.019(7) 0.020(8) 0.035(8)
C20 0.160(10) 0.157(10) 0.097(7) 0.018(7) 0.050(7) -0.036(8)
C21 0.057(3) 0.058(3) 0.060(3) 0.003(2) 0.006(2) -0.001(2)
C22 0.061(3) 0.064(3) 0.059(3) 0.014(3) 0.005(3) 0.001(2)
C23 0.056(3) 0.077(4) 0.060(3) 0.015(3) 0.010(2) 0.006(3)
C24 0.120(7) 0.109(6) 0.072(4) 0.004(4) 0.019(4) -0.011(5)
C25 0.139(9) 0.162(11) 0.072(5) 0.012(6) 0.030(5) 0.008(8)
C26 0.096(6) 0.131(8) 0.096(6) 0.043(6) 0.021(5) -0.002(6)
C27 0.092(6) 0.085(5) 0.118(7) 0.034(5) 0.003(5) -0.011(4)
C28 0.087(5) 0.075(4) 0.093(5) 0.024(4) 0.011(4) 0.005(3)
C29 0.054(3) 0.054(3) 0.051(3) 0.007(2) 0.002(2) 0.006(2)
C30 0.074(4) 0.052(3) 0.058(3) 0.005(2) -0.006(3) -0.006(2)
C31 0.072(3) 0.052(3) 0.053(3) 0.003(2) -0.006(2) -0.001(2)
C32 0.072(4) 0.083(5) 0.114(6) -0.020(4) -0.018(4) 0.007(3)
C33 0.083(5) 0.077(5) 0.156(9) -0.035(5) -0.023(5) -0.007(4)
C34 0.106(6) 0.065(4) 0.113(6) -0.030(4) -0.014(5) 0.007(4)
C35 0.095(6) 0.089(5) 0.096(5) -0.016(4) 0.017(4) 0.011(4)
C36 0.073(4) 0.071(4) 0.075(4) -0.013(3) 0.002(3) -0.003(3)
C100 0.126(18) 0.27(2) 0.38(3) -0.064(19) 0.118(19) 0.03(2)
C101 0.098(16) 0.193(18) 0.40(3) -0.091(19) 0.11(2) 0.007(15)
C102 0.078(15) 0.24(2) 0.40(3) -0.06(2) 0.091(18) 0.010(16)
C103 0.062(11) 0.25(2) 0.35(3) -0.05(2) 0.056(16) 0.012(17)
C104 0.053(12) 0.26(2) 0.40(3) -0.02(2) 0.059(18) 0.019(15)
C105 0.048(11) 0.238(19) 0.38(3) 0.01(2) 0.086(15) 0.022(13)
C106 0.27(4) 0.34(4) 0.40(3) -0.10(3) 0.08(3) 0.08(3)

loop_
_atom_type_symbol
_atom_type_description
_atom_type_scat_dispersion_real
_atom_type_scat_dispersion_imag
_atom_type_scat_source
C C 0.0033 0.0016 'International Tables Vol C Tables 4.2.6.8 and 6.1.1.4'
N N 0.0061 0.0033 'International Tables Vol C Tables 4.2.6.8 and 6.1.1.4'
Si Si 0.0817 0.0704 'International Tables Vol C Tables 4.2.6.8 and 6.1.1.4'
Pt Pt -1.7033 8.3905 'International Tables Vol C Tables 4.2.6.8 and 6.1.1.4'
H H 0.0000 0.0000 'International Tables Vol C Tables 4.2.6.8 and 6.1.1.4'

loop_
_geom_angle_atom_site_label_1
_geom_angle_atom_site_label_2
_geom_angle_atom_site_label_3
_geom_angle
_geom_angle_site_symmetry_1
_geom_angle_site_symmetry_3
_geom_angle_publ_flag
C21 Pt1 C29 89.2(2) . . ?
C21 Pt1 N2 173.7(2) . . ?
C29 Pt1 N2 97.10(19) . . ?
C21 Pt1 N1 94.8(2) . . ?
C29 Pt1 N1 175.46(19) . . ?
N2 Pt1 N1 78.90(16) . . ?
C1 Si1 C3 110.0(9) . . ?
C1 Si1 C4 109.2(5) . . ?
C3 Si1 C4 107.3(5) . . ?
C1 Si1 C2 112.0(7) . . ?
C3 Si1 C2 108.7(7) . . ?
C4 Si1 C2 109.6(4) . . ?
C19 Si2 C17 106.5(4) . . ?
C19 Si2 C20 113.1(6) . . ?
C17 Si2 C20 107.6(4) . . ?
C19 Si2 C18 112.5(6) . . ?
C17 Si2 C18 107.8(4) . . ?
C20 Si2 C18 109.0(6) . . ?
C6 N1 C10 119.2(5) . . ?
C6 N1 Pt1 125.4(4) . . ?
C10 N1 Pt1 115.4(3) . . ?
C15 N2 C11 119.0(4) . . ?
C15 N2 Pt1 125.3(4) . . ?
C11 N2 Pt1 115.7(3) . . ?
C5 C4 Si1 175.8(8) . . ?
C4 C5 C7 177.7(8) . . ?
N1 C6 C7 122.8(5) . . ?
C6 C7 C8 118.2(5) . . ?
C6 C7 C5 118.9(6) . . ?
C8 C7 C5 123.0(6) . . ?
C9 C8 C7 118.9(6) . . ?
C8 C9 C10 120.3(6) . . ?
N1 C10 C9 120.6(5) . . ?
N1 C10 C11 115.3(5) . . ?
C9 C10 C11 124.1(5) . . ?
N2 C11 C12 121.4(5) . . ?
N2 C11 C10 114.7(4) . . ?
C12 C11 C10 123.9(5) . . ?
C11 C12 C13 119.6(5) . . ?
C14 C13 C12 118.9(5) . . ?
C15 C14 C13 118.4(5) . . ?
C15 C14 C16 120.0(5) . . ?
C13 C14 C16 121.5(5) . . ?
N2 C15 C14 122.6(5) . . ?
C17 C16 C14 179.3(8) . . ?
C16 C17 Si2 178.6(6) . . ?
C22 C21 Pt1 174.4(5) . . ?
C21 C22 C23 178.2(7) . . ?
C28 C23 C24 118.4(7) . . ?
C28 C23 C22 122.1(6) . . ?
C24 C23 C22 119.4(6) . . ?
C25 C24 C23 119.8(9) . . ?
C26 C25 C24 119.4(10) . . ?
C27 C26 C25 122.7(9) . . ?
C26 C27 C28 119.5(8) . . ?
C23 C28 C27 120.1(8) . . ?
C30 C29 Pt1 178.5(5) . . ?
C29 C30 C31 178.0(6) . . ?
C32 C31 C36 116.7(6) . . ?
C32 C31 C30 121.6(6) . . ?
C36 C31 C30 121.6(6) . . ?
C33 C32 C31 121.2(7) . . ?
C34 C33 C32 120.7(7) . . ?
C33 C34 C35 120.0(7) . . ?
C34 C35 C36 120.4(8) . . ?
C35 C36 C31 120.9(7) . . ?
C101 C100 C105 119.9(6) . . ?
C101 C100 C106 120.2(7) . . ?
C105 C100 C106 120.0(7) . . ?
C100 C101 C102 120.3(6) . . ?
C103 C102 C101 119.8(6) . . ?
C102 C103 C104 120.0(6) . . ?
C105 C104 C103 120.1(6) . . ?
C104 C105 C100 119.9(6) . . ?

loop_
_geom_bond_atom_site_label_1
_geom_bond_atom_site_label_2
_geom_bond_distance
_geom_bond_site_symmetry_2
_geom_bond_publ_flag
Pt1 C21 1.948(6) . ?
Pt1 C29 1.969(5) . ?
Pt1 N2 2.066(4) . ?
Pt1 N1 2.077(4) . ?
Si1 C1 1.786(13) . ?
Si1 C3 1.822(12) . ?
Si1 C4 1.822(7) . ?
Si1 C2 1.833(10) . ?
Si2 C19 1.843(11) . ?
Si2 C17 1.844(6) . ?
Si2 C20 1.853(10) . ?
Si2 C18 1.882(11) . ?
N1 C6 1.328(7) . ?
N1 C10 1.357(7) . ?
N2 C15 1.338(6) . ?
N2 C11 1.368(7) . ?
C4 C5 1.213(9) . ?
C5 C7 1.446(8) . ?
C6 C7 1.386(8) . ?
C7 C8 1.391(10) . ?
C8 C9 1.370(9) . ?
C9 C10 1.383(8) . ?
C10 C11 1.482(7) . ?
C11 C12 1.376(7) . ?
C12 C13 1.400(8) . ?
C13 C14 1.395(8) . ?
C14 C15 1.394(7) . ?
C14 C16 1.440(8) . ?
C16 C17 1.193(8) . ?
C21 C22 1.204(8) . ?
C22 C23 1.439(8) . ?
C23 C28 1.366(10) . ?
C23 C24 1.408(10) . ?
C24 C25 1.400(11) . ?
C25 C26 1.338(15) . ?
C26 C27 1.332(13) . ?
C27 C28 1.413(11) . ?
C29 C30 1.187(8) . ?
C30 C31 1.444(8) . ?
C31 C32 1.386(9) . ?
C31 C36 1.396(9) . ?
C32 C33 1.371(11) . ?
C33 C34 1.349(12) . ?
C34 C35 1.354(12) . ?
C35 C36 1.377(10) . ?
C100 C101 1.386(5) . ?
C100 C105 1.387(5) . ?
C100 C106 1.550(10) . ?
C101 C102 1.387(5) . ?
C102 C103 1.385(5) . ?
C103 C104 1.388(5) . ?
C104 C105 1.386(5) . ?
